data_7105010
loop_
_publ_author_name
'Blacker, A John'
'Clot, Eric'
'Duckett, Simon B'
'Eisenstein, Odile'
'Grace, Jake'
'Nova, Ainara'
'Perutz, Robin N'
'Taylor, David J'
'Whitwood, Adrian C'

_publ_section_title
;
 Synthesis and structure of "16-electron" rhodium(III) catalysts
 fortransfer hydrogenation of a cyclic imine: mechanistic implications.
;
_journal_issue 44
_journal_name_full 'Chemical communications (Cambridge, England)'
_journal_page_first 6801
_journal_page_last 6803
_journal_paper_doi 10.1039/b912943j
_journal_year 2009
_chemical_formula_moiety 'C30 H33 N2 O4 Rh S2'
_chemical_formula_sum 'C30 H33 N2 O4 Rh S2'
_chemical_formula_weight 652.61
_chemical_name_systematic
;
?
;
_space_group_IT_number 2
_symmetry_cell_setting triclinic
_symmetry_space_group_name_Hall '-P 1'
_symmetry_space_group_name_H-M 'P -1'
_atom_sites_solution_hydrogens geom
_atom_sites_solution_primary direct
_atom_sites_solution_secondary difmap
_audit_creation_method SHELXL-97
_cell_angle_alpha 76.388(2)
_cell_angle_beta 84.315(2)
_cell_angle_gamma 75.726(2)
_cell_formula_units_Z 2
_cell_length_a 8.6640(8)
_cell_length_b 12.2229(11)
_cell_length_c 14.2366(13)
_cell_measurement_reflns_used 6505
_cell_measurement_temperature 110(2)
_cell_measurement_theta_max 28.28
_cell_measurement_theta_min 2.43
_cell_volume 1418.7(2)
_computing_cell_refinement 'Bruker SMART'
_computing_data_collection 'Bruker SMART'
_computing_data_reduction 'Bruker SAINT'
_computing_molecular_graphics 'Bruker SHELXTL'
_computing_publication_material 'Bruker SHELXTL'
_computing_structure_refinement 'SHELXL-97 (Sheldrick, 1997)'
_computing_structure_solution 'SHELXS-97 (Sheldrick, 1997)'
_diffrn_ambient_temperature 110(2)
_diffrn_measured_fraction_theta_full 0.982
_diffrn_measured_fraction_theta_max 0.982
_diffrn_measurement_device_type 'CCD area detector'
_diffrn_measurement_method 'phi and omega scans'
_diffrn_radiation_monochromator graphite
_diffrn_radiation_source 'fine-focus sealed tube'
_diffrn_radiation_type MoK\a
_diffrn_radiation_wavelength 0.71073
_diffrn_reflns_av_R_equivalents 0.0250
_diffrn_reflns_av_sigmaI/netI 0.0398
_diffrn_reflns_limit_h_max 11
_diffrn_reflns_limit_h_min -11
_diffrn_reflns_limit_k_max 16
_diffrn_reflns_limit_k_min -16
_diffrn_reflns_limit_l_max 18
_diffrn_reflns_limit_l_min -18
_diffrn_reflns_number 14287
_diffrn_reflns_theta_full 28.30
_diffrn_reflns_theta_max 28.30
_diffrn_reflns_theta_min 1.47
_exptl_absorpt_coefficient_mu 0.788
_exptl_absorpt_correction_T_max 0.99
_exptl_absorpt_correction_T_min 0.695
_exptl_absorpt_correction_type multi-scan
_exptl_absorpt_process_details 'SADABS v2.03;(Sheldrick)'
_exptl_crystal_colour red-orange
_exptl_crystal_density_diffrn 1.528
_exptl_crystal_density_method 'not measured'
_exptl_crystal_description plates
_exptl_crystal_F_000 672
_exptl_crystal_size_max 0.25
_exptl_crystal_size_mid 0.12
_exptl_crystal_size_min 0.015
_refine_diff_density_max 1.186
_refine_diff_density_min -1.271
_refine_diff_density_rms 0.100
_refine_ls_extinction_method none
_refine_ls_goodness_of_fit_ref 1.035
_refine_ls_hydrogen_treatment constr
_refine_ls_matrix_type full
_refine_ls_number_parameters 359
_refine_ls_number_reflns 6939
_refine_ls_number_restraints 0
_refine_ls_restrained_S_all 1.035
_refine_ls_R_factor_all 0.0419
_refine_ls_R_factor_gt 0.0330
_refine_ls_shift/su_max 0.001
_refine_ls_shift/su_mean 0.000
_refine_ls_structure_factor_coef Fsqd
_refine_ls_weighting_details 'calc w=1/[\s^2^(Fo^2^)+(0.0518P)^2^+0.3361P] where P=(Fo^2^+2Fc^2^)/3'
_refine_ls_weighting_scheme calc
_refine_ls_wR_factor_gt 0.0824
_refine_ls_wR_factor_ref 0.0867
_reflns_number_gt 5967
_reflns_number_total 6939
_reflns_threshold_expression >2sigma(I)
_cod_data_source_file b912943j.txt
_cod_data_source_block rnp0701m
_cod_depositor_comments
;
The following automatic conversions were performed:
'_symmetry_cell_setting' value 'Triclinic' changed to 'triclinic'
according to '/home/saulius/struct/CIF-dictionaries/cif_core.dic'
dictionary named 'cif_core.dic' version 2.4.1 from 2010-06-29.

Automatic conversion script
Id: cif_fix_enum 1527 2010-12-29 10:47:43Z saulius 
;
_cod_original_sg_symbol_H-M P-1
_cod_database_code 7105010

loop_
_symmetry_equiv_pos_as_xyz
'x, y, z'
'-x, -y, -z'

loop_
_atom_site_label
_atom_site_type_symbol
_atom_site_fract_x
_atom_site_fract_y
_atom_site_fract_z
_atom_site_U_iso_or_equiv
_atom_site_adp_type
_atom_site_occupancy
_atom_site_symmetry_multiplicity
_atom_site_calc_flag
_atom_site_refinement_flags
_atom_site_disorder_assembly
_atom_site_disorder_group
C1 C 0.7201(3) 0.0017(2) 0.40846(17) 0.0162(5) Uani 1 1 d . . .
C2 C 0.7229(3) -0.0378(2) 0.32208(17) 0.0167(5) Uani 1 1 d . . .
C3 C 0.6315(3) 0.0554(2) 0.25327(17) 0.0173(5) Uani 1 1 d . . .
C4 C 0.5604(3) 0.1496(2) 0.30084(17) 0.0172(5) Uani 1 1 d . . .
C5 C 0.6177(3) 0.1175(2) 0.39611(17) 0.0160(5) Uani 1 1 d . . .
C6 C 0.7995(3) -0.0643(2) 0.49959(17) 0.0208(5) Uani 1 1 d . . .
H6A H 0.7197 -0.0897 0.5480 0.031 Uiso 1 1 calc R . .
H6B H 0.8519 -0.0146 0.5240 0.031 Uiso 1 1 calc R . .
H6C H 0.8793 -0.1320 0.4868 0.031 Uiso 1 1 calc R . .
C7 C 0.7946(3) -0.1573(2) 0.30696(18) 0.0205(5) Uani 1 1 d . . .
H7A H 0.8876 -0.1921 0.3468 0.031 Uiso 1 1 calc R . .
H7B H 0.8276 -0.1535 0.2386 0.031 Uiso 1 1 calc R . .
H7C H 0.7155 -0.2046 0.3255 0.031 Uiso 1 1 calc R . .
C8 C 0.6111(3) 0.0510(2) 0.15160(18) 0.0227(5) Uani 1 1 d . . .
H8A H 0.7134 0.0146 0.1237 0.034 Uiso 1 1 calc R . .
H8B H 0.5741 0.1298 0.1135 0.034 Uiso 1 1 calc R . .
H8C H 0.5325 0.0059 0.1507 0.034 Uiso 1 1 calc R . .
C9 C 0.4416(3) 0.2571(2) 0.25759(19) 0.0229(5) Uani 1 1 d . . .
H9A H 0.3364 0.2399 0.2602 0.034 Uiso 1 1 calc R . .
H9B H 0.4744 0.2852 0.1901 0.034 Uiso 1 1 calc R . .
H9C H 0.4364 0.3167 0.2941 0.034 Uiso 1 1 calc R . .
C10 C 0.5739(3) 0.1826(2) 0.47535(18) 0.0211(5) Uani 1 1 d . . .
H10A H 0.5010 0.2572 0.4512 0.032 Uiso 1 1 calc R . .
H10B H 0.6705 0.1957 0.4970 0.032 Uiso 1 1 calc R . .
H10C H 0.5216 0.1376 0.5297 0.032 Uiso 1 1 calc R . .
C11 C 1.0963(3) 0.15372(19) 0.16289(16) 0.0141(4) Uani 1 1 d . . .
C12 C 1.0082(3) 0.2664(2) 0.16426(16) 0.0142(4) Uani 1 1 d . . .
C13 C 1.0511(3) 0.3596(2) 0.09771(17) 0.0182(5) Uani 1 1 d . . .
H13 H 0.9950 0.4366 0.0991 0.022 Uiso 1 1 calc R . .
C14 C 1.1755(3) 0.3398(2) 0.02953(18) 0.0195(5) Uani 1 1 d . . .
H14 H 1.2047 0.4035 -0.0148 0.023 Uiso 1 1 calc R . .
C15 C 1.2572(3) 0.2282(2) 0.02560(17) 0.0189(5) Uani 1 1 d . . .
H15 H 1.3395 0.2153 -0.0226 0.023 Uiso 1 1 calc R . .
C16 C 1.2180(3) 0.1345(2) 0.09294(17) 0.0171(5) Uani 1 1 d . . .
H16 H 1.2743 0.0577 0.0909 0.020 Uiso 1 1 calc R . .
C17 C 1.2211(3) -0.13800(19) 0.19406(16) 0.0146(4) Uani 1 1 d . . .
C18 C 1.3648(3) -0.2210(2) 0.20118(18) 0.0185(5) Uani 1 1 d . . .
H18 H 1.4379 -0.2257 0.2483 0.022 Uiso 1 1 calc R . .
C19 C 1.4002(3) -0.2967(2) 0.13914(19) 0.0209(5) Uani 1 1 d . . .
H19 H 1.4976 -0.3537 0.1443 0.025 Uiso 1 1 calc R . .
C20 C 1.2944(3) -0.2898(2) 0.06936(19) 0.0215(5) Uani 1 1 d . . .
C21 C 1.1522(3) -0.2057(2) 0.06233(18) 0.0206(5) Uani 1 1 d . . .
H21 H 1.0795 -0.2002 0.0147 0.025 Uiso 1 1 calc R . .
C22 C 1.1158(3) -0.1298(2) 0.12427(17) 0.0171(5) Uani 1 1 d . . .
H22 H 1.0188 -0.0723 0.1188 0.021 Uiso 1 1 calc R . .
C23 C 1.3336(4) -0.3737(3) 0.0035(2) 0.0353(7) Uani 1 1 d . . .
H23A H 1.3060 -0.4466 0.0370 0.053 Uiso 1 1 calc R . .
H23B H 1.4478 -0.3883 -0.0143 0.053 Uiso 1 1 calc R . .
H23C H 1.2725 -0.3409 -0.0550 0.053 Uiso 1 1 calc R . .
C24 C 0.9412(3) 0.4396(2) 0.30734(17) 0.0165(5) Uani 1 1 d . . .
C25 C 1.0088(3) 0.3726(2) 0.39302(18) 0.0216(5) Uani 1 1 d . . .
H25 H 0.9758 0.3039 0.4245 0.026 Uiso 1 1 calc R . .
C26 C 1.1247(3) 0.4069(2) 0.4319(2) 0.0250(5) Uani 1 1 d . . .
H26 H 1.1707 0.3614 0.4904 0.030 Uiso 1 1 calc R . .
C27 C 1.1750(3) 0.5073(2) 0.38648(19) 0.0228(5) Uani 1 1 d . . .
C28 C 1.1044(3) 0.5732(2) 0.30175(19) 0.0245(5) Uani 1 1 d . . .
H28 H 1.1364 0.6423 0.2705 0.029 Uiso 1 1 calc R . .
C29 C 0.9881(3) 0.5402(2) 0.26172(19) 0.0223(5) Uani 1 1 d . . .
H29 H 0.9410 0.5862 0.2036 0.027 Uiso 1 1 calc R . .
C30 C 1.3036(3) 0.5431(3) 0.4286(2) 0.0326(6) Uani 1 1 d . . .
H30A H 1.4074 0.5136 0.3985 0.049 Uiso 1 1 calc R . .
H30B H 1.3051 0.5113 0.4986 0.049 Uiso 1 1 calc R . .
H30C H 1.2816 0.6277 0.4162 0.049 Uiso 1 1 calc R . .
N1 N 1.0441(2) 0.06574(16) 0.23385(14) 0.0147(4) Uani 1 1 d . . .
N2 N 0.8785(2) 0.27139(17) 0.23390(14) 0.0155(4) Uani 1 1 d . . .
O1 O 1.32337(19) -0.01947(15) 0.29176(12) 0.0177(3) Uani 1 1 d . . .
O2 O 1.1036(2) -0.11140(14) 0.36357(12) 0.0178(3) Uani 1 1 d . . .
O3 O 0.7338(2) 0.48249(14) 0.17601(12) 0.0190(3) Uani 1 1 d . . .
O4 O 0.6756(2) 0.37173(15) 0.33839(13) 0.0202(4) Uani 1 1 d . . .
Rh1 Rh 0.81880(2) 0.116585(15) 0.290069(12) 0.01249(6) Uani 1 1 d . . .
S1 S 1.17645(6) -0.04884(5) 0.27907(4) 0.01342(11) Uani 1 1 d . . .
S2 S 0.79036(7) 0.39531(5) 0.26070(4) 0.01511(12) Uani 1 1 d . . .

loop_
_atom_site_aniso_label
_atom_site_aniso_U_11
_atom_site_aniso_U_22
_atom_site_aniso_U_33
_atom_site_aniso_U_23
_atom_site_aniso_U_13
_atom_site_aniso_U_12
C1 0.0157(11) 0.0160(11) 0.0153(11) 0.0018(9) 0.0044(9) -0.0075(9)
C2 0.0157(11) 0.0178(11) 0.0169(11) -0.0013(9) 0.0030(9) -0.0079(9)
C3 0.0130(10) 0.0220(12) 0.0171(11) -0.0017(9) 0.0019(9) -0.0078(9)
C4 0.0141(11) 0.0193(12) 0.0170(11) -0.0004(9) 0.0032(9) -0.0063(9)
C5 0.0146(10) 0.0175(11) 0.0148(11) -0.0002(9) 0.0042(8) -0.0068(9)
C6 0.0248(12) 0.0207(12) 0.0145(11) 0.0003(9) 0.0012(9) -0.0056(10)
C7 0.0229(12) 0.0184(12) 0.0212(12) -0.0056(10) 0.0031(10) -0.0072(10)
C8 0.0189(12) 0.0311(14) 0.0184(12) -0.0041(10) -0.0010(9) -0.0076(10)
C9 0.0176(12) 0.0259(13) 0.0216(13) -0.0015(10) -0.0019(10) -0.0014(10)
C10 0.0213(12) 0.0245(13) 0.0163(11) -0.0026(10) 0.0041(9) -0.0066(10)
C11 0.0135(10) 0.0135(11) 0.0143(10) -0.0002(8) -0.0003(8) -0.0042(8)
C12 0.0139(10) 0.0152(11) 0.0125(10) -0.0012(8) 0.0011(8) -0.0040(8)
C13 0.0188(11) 0.0132(11) 0.0191(12) 0.0011(9) 0.0010(9) -0.0027(9)
C14 0.0198(12) 0.0179(12) 0.0174(11) 0.0047(9) 0.0006(9) -0.0068(9)
C15 0.0145(11) 0.0224(12) 0.0164(11) -0.0003(9) 0.0050(9) -0.0039(9)
C16 0.0167(11) 0.0155(11) 0.0160(11) -0.0001(9) -0.0005(9) -0.0016(9)
C17 0.0157(10) 0.0124(10) 0.0140(10) 0.0007(8) 0.0006(8) -0.0039(8)
C18 0.0170(11) 0.0168(11) 0.0191(12) 0.0008(9) -0.0036(9) -0.0024(9)
C19 0.0170(11) 0.0163(12) 0.0263(13) -0.0024(10) 0.0026(10) -0.0018(9)
C20 0.0232(12) 0.0191(12) 0.0214(12) -0.0051(10) 0.0035(10) -0.0044(10)
C21 0.0216(12) 0.0222(12) 0.0178(12) -0.0042(10) -0.0024(9) -0.0045(10)
C22 0.0146(11) 0.0162(11) 0.0182(11) -0.0006(9) -0.0016(9) -0.0017(9)
C23 0.0367(16) 0.0325(16) 0.0404(18) -0.0213(14) 0.0004(13) -0.0028(13)
C24 0.0176(11) 0.0144(11) 0.0161(11) -0.0024(9) 0.0033(9) -0.0033(9)
C25 0.0247(13) 0.0163(12) 0.0211(12) 0.0021(9) -0.0014(10) -0.0054(10)
C26 0.0249(13) 0.0240(13) 0.0236(13) -0.0016(10) -0.0050(10) -0.0029(10)
C27 0.0198(12) 0.0247(13) 0.0252(13) -0.0102(11) 0.0037(10) -0.0048(10)
C28 0.0303(14) 0.0206(13) 0.0242(13) -0.0034(10) 0.0041(11) -0.0125(11)
C29 0.0272(13) 0.0205(12) 0.0181(12) -0.0009(10) 0.0006(10) -0.0070(10)
C30 0.0286(15) 0.0422(17) 0.0326(16) -0.0140(13) -0.0017(12) -0.0127(13)
N1 0.0155(9) 0.0121(9) 0.0139(9) 0.0016(7) 0.0010(7) -0.0034(7)
N2 0.0138(9) 0.0135(9) 0.0171(10) -0.0013(8) 0.0028(7) -0.0022(7)
O1 0.0161(8) 0.0215(9) 0.0153(8) -0.0017(7) -0.0017(6) -0.0058(7)
O2 0.0201(8) 0.0176(8) 0.0131(8) 0.0020(6) 0.0003(6) -0.0049(7)
O3 0.0195(8) 0.0145(8) 0.0189(8) 0.0005(7) -0.0022(7) 0.0002(7)
O4 0.0191(8) 0.0188(9) 0.0207(9) -0.0036(7) 0.0067(7) -0.0045(7)
Rh1 0.01193(9) 0.01269(9) 0.01148(9) 0.00034(6) 0.00121(6) -0.00383(6)
S1 0.0139(3) 0.0131(3) 0.0116(2) 0.0002(2) -0.0007(2) -0.0029(2)
S2 0.0148(3) 0.0120(3) 0.0160(3) -0.0007(2) 0.0018(2) -0.0014(2)

loop_
_atom_type_symbol
_atom_type_description
_atom_type_scat_dispersion_real
_atom_type_scat_dispersion_imag
_atom_type_scat_source
C C 0.0033 0.0016 'International Tables Vol C Tables 4.2.6.8 and 6.1.1.4'
H H 0.0000 0.0000 'International Tables Vol C Tables 4.2.6.8 and 6.1.1.4'
N N 0.0061 0.0033 'International Tables Vol C Tables 4.2.6.8 and 6.1.1.4'
O O 0.0106 0.0060 'International Tables Vol C Tables 4.2.6.8 and 6.1.1.4'
S S 0.1246 0.1234 'International Tables Vol C Tables 4.2.6.8 and 6.1.1.4'
Rh Rh -1.1178 0.9187 'International Tables Vol C Tables 4.2.6.8 and 6.1.1.4'

loop_
_geom_angle_atom_site_label_1
_geom_angle_atom_site_label_2
_geom_angle_atom_site_label_3
_geom_angle
_geom_angle_site_symmetry_1
_geom_angle_site_symmetry_3
_geom_angle_publ_flag
C2 C1 C5 108.5(2) . . ?
C2 C1 C6 127.0(2) . . ?
C5 C1 C6 124.4(2) . . ?
C2 C1 Rh1 71.12(13) . . ?
C5 C1 Rh1 71.01(12) . . ?
C6 C1 Rh1 126.31(16) . . ?
C1 C2 C3 107.5(2) . . ?
C1 C2 C7 126.8(2) . . ?
C3 C2 C7 125.5(2) . . ?
C1 C2 Rh1 70.86(13) . . ?
C3 C2 Rh1 67.49(13) . . ?
C7 C2 Rh1 130.91(16) . . ?
C2 C3 C4 108.5(2) . . ?
C2 C3 C8 124.5(2) . . ?
C4 C3 C8 127.0(2) . . ?
C2 C3 Rh1 73.32(13) . . ?
C4 C3 Rh1 72.80(13) . . ?
C8 C3 Rh1 121.59(16) . . ?
C5 C4 C3 107.4(2) . . ?
C5 C4 C9 127.3(2) . . ?
C3 C4 C9 125.2(2) . . ?
C5 C4 Rh1 71.61(13) . . ?
C3 C4 Rh1 67.63(13) . . ?
C9 C4 Rh1 128.40(17) . . ?
C4 C5 C1 107.8(2) . . ?
C4 C5 C10 128.2(2) . . ?
C1 C5 C10 123.7(2) . . ?
C4 C5 Rh1 70.28(13) . . ?
C1 C5 Rh1 70.06(12) . . ?
C10 C5 Rh1 129.07(16) . . ?
C1 C6 H6A 109.5 . . ?
C1 C6 H6B 109.5 . . ?
H6A C6 H6B 109.5 . . ?
C1 C6 H6C 109.5 . . ?
H6A C6 H6C 109.5 . . ?
H6B C6 H6C 109.5 . . ?
C2 C7 H7A 109.5 . . ?
C2 C7 H7B 109.5 . . ?
H7A C7 H7B 109.5 . . ?
C2 C7 H7C 109.5 . . ?
H7A C7 H7C 109.5 . . ?
H7B C7 H7C 109.5 . . ?
C3 C8 H8A 109.5 . . ?
C3 C8 H8B 109.5 . . ?
H8A C8 H8B 109.5 . . ?
C3 C8 H8C 109.5 . . ?
H8A C8 H8C 109.5 . . ?
H8B C8 H8C 109.5 . . ?
C4 C9 H9A 109.5 . . ?
C4 C9 H9B 109.5 . . ?
H9A C9 H9B 109.5 . . ?
C4 C9 H9C 109.5 . . ?
H9A C9 H9C 109.5 . . ?
H9B C9 H9C 109.5 . . ?
C5 C10 H10A 109.5 . . ?
C5 C10 H10B 109.5 . . ?
H10A C10 H10B 109.5 . . ?
C5 C10 H10C 109.5 . . ?
H10A C10 H10C 109.5 . . ?
H10B C10 H10C 109.5 . . ?
C16 C11 C12 120.5(2) . . ?
C16 C11 N1 125.1(2) . . ?
C12 C11 N1 114.35(19) . . ?
C13 C12 C11 118.9(2) . . ?
C13 C12 N2 127.1(2) . . ?
C11 C12 N2 113.96(19) . . ?
C14 C13 C12 120.2(2) . . ?
C14 C13 H13 119.9 . . ?
C12 C13 H13 119.9 . . ?
C15 C14 C13 120.7(2) . . ?
C15 C14 H14 119.6 . . ?
C13 C14 H14 119.6 . . ?
C14 C15 C16 119.7(2) . . ?
C14 C15 H15 120.2 . . ?
C16 C15 H15 120.2 . . ?
C11 C16 C15 120.0(2) . . ?
C11 C16 H16 120.0 . . ?
C15 C16 H16 120.0 . . ?
C22 C17 C18 120.2(2) . . ?
C22 C17 S1 121.91(18) . . ?
C18 C17 S1 117.85(18) . . ?
C19 C18 C17 119.6(2) . . ?
C19 C18 H18 120.2 . . ?
C17 C18 H18 120.2 . . ?
C18 C19 C20 120.6(2) . . ?
C18 C19 H19 119.7 . . ?
C20 C19 H19 119.7 . . ?
C21 C20 C19 119.2(2) . . ?
C21 C20 C23 120.9(2) . . ?
C19 C20 C23 120.0(2) . . ?
C22 C21 C20 120.5(2) . . ?
C22 C21 H21 119.7 . . ?
C20 C21 H21 119.7 . . ?
C17 C22 C21 119.9(2) . . ?
C17 C22 H22 120.1 . . ?
C21 C22 H22 120.1 . . ?
C20 C23 H23A 109.5 . . ?
C20 C23 H23B 109.5 . . ?
H23A C23 H23B 109.5 . . ?
C20 C23 H23C 109.5 . . ?
H23A C23 H23C 109.5 . . ?
H23B C23 H23C 109.5 . . ?
C29 C24 C25 120.4(2) . . ?
C29 C24 S2 121.14(19) . . ?
C25 C24 S2 118.38(18) . . ?
C26 C25 C24 119.3(2) . . ?
C26 C25 H25 120.3 . . ?
C24 C25 H25 120.3 . . ?
C25 C26 C27 121.2(2) . . ?
C25 C26 H26 119.4 . . ?
C27 C26 H26 119.4 . . ?
C28 C27 C26 118.4(2) . . ?
C28 C27 C30 120.9(2) . . ?
C26 C27 C30 120.8(3) . . ?
C27 C28 C29 121.3(2) . . ?
C27 C28 H28 119.3 . . ?
C29 C28 H28 119.3 . . ?
C24 C29 C28 119.4(2) . . ?
C24 C29 H29 120.3 . . ?
C28 C29 H29 120.3 . . ?
C27 C30 H30A 109.5 . . ?
C27 C30 H30B 109.5 . . ?
H30A C30 H30B 109.5 . . ?
C27 C30 H30C 109.5 . . ?
H30A C30 H30C 109.5 . . ?
H30B C30 H30C 109.5 . . ?
C11 N1 S1 117.99(15) . . ?
C11 N1 Rh1 114.13(14) . . ?
S1 N1 Rh1 126.12(11) . . ?
C12 N2 S2 119.34(16) . . ?
C12 N2 Rh1 114.53(15) . . ?
S2 N2 Rh1 126.12(11) . . ?
N1 Rh1 N2 77.95(8) . . ?
N1 Rh1 C3 120.08(9) . . ?
N2 Rh1 C3 128.59(9) . . ?
N1 Rh1 C4 157.64(9) . . ?
N2 Rh1 C4 107.50(8) . . ?
C3 Rh1 C4 39.57(9) . . ?
N1 Rh1 C1 120.87(8) . . ?
N2 Rh1 C1 150.13(9) . . ?
C3 Rh1 C1 65.13(9) . . ?
C4 Rh1 C1 64.70(9) . . ?
N1 Rh1 C2 105.02(8) . . ?
N2 Rh1 C2 167.30(8) . . ?
C3 Rh1 C2 39.19(9) . . ?
C4 Rh1 C2 65.12(9) . . ?
C1 Rh1 C2 38.02(9) . . ?
N1 Rh1 C5 157.84(8) . . ?
N2 Rh1 C5 116.75(8) . . ?
C3 Rh1 C5 65.26(9) . . ?
C4 Rh1 C5 38.11(9) . . ?
C1 Rh1 C5 38.94(9) . . ?
C2 Rh1 C5 64.54(9) . . ?
O1 S1 O2 117.03(10) . . ?
O1 S1 N1 110.86(10) . . ?
O2 S1 N1 107.61(10) . . ?
O1 S1 C17 106.39(10) . . ?
O2 S1 C17 106.83(10) . . ?
N1 S1 C17 107.70(11) . . ?
O4 S2 O3 117.40(11) . . ?
O4 S2 N2 106.70(10) . . ?
O3 S2 N2 112.00(10) . . ?
O4 S2 C24 107.69(11) . . ?
O3 S2 C24 107.35(11) . . ?
N2 S2 C24 104.93(11) . . ?

loop_
_geom_bond_atom_site_label_1
_geom_bond_atom_site_label_2
_geom_bond_distance
_geom_bond_site_symmetry_2
_geom_bond_publ_flag
C1 C2 1.419(3) . ?
C1 C5 1.455(3) . ?
C1 C6 1.489(3) . ?
C1 Rh1 2.176(2) . ?
C2 C3 1.438(3) . ?
C2 C7 1.497(3) . ?
C2 Rh1 2.180(2) . ?
C3 C4 1.448(3) . ?
C3 C8 1.490(3) . ?
C3 Rh1 2.102(2) . ?
C4 C5 1.424(3) . ?
C4 C9 1.498(3) . ?
C4 Rh1 2.172(2) . ?
C5 C10 1.496(3) . ?
C5 Rh1 2.189(2) . ?
C6 H6A 0.9800 . ?
C6 H6B 0.9800 . ?
C6 H6C 0.9800 . ?
C7 H7A 0.9800 . ?
C7 H7B 0.9800 . ?
C7 H7C 0.9800 . ?
C8 H8A 0.9800 . ?
C8 H8B 0.9800 . ?
C8 H8C 0.9800 . ?
C9 H9A 0.9800 . ?
C9 H9B 0.9800 . ?
C9 H9C 0.9800 . ?
C10 H10A 0.9800 . ?
C10 H10B 0.9800 . ?
C10 H10C 0.9800 . ?
C11 C16 1.392(3) . ?
C11 C12 1.404(3) . ?
C11 N1 1.421(3) . ?
C12 C13 1.401(3) . ?
C12 N2 1.422(3) . ?
C13 C14 1.392(3) . ?
C13 H13 0.9500 . ?
C14 C15 1.385(3) . ?
C14 H14 0.9500 . ?
C15 C16 1.399(3) . ?
C15 H15 0.9500 . ?
C16 H16 0.9500 . ?
C17 C22 1.384(3) . ?
C17 C18 1.394(3) . ?
C17 S1 1.767(2) . ?
C18 C19 1.386(4) . ?
C18 H18 0.9500 . ?
C19 C20 1.392(4) . ?
C19 H19 0.9500 . ?
C20 C21 1.391(3) . ?
C20 C23 1.504(4) . ?
C21 C22 1.387(3) . ?
C21 H21 0.9500 . ?
C22 H22 0.9500 . ?
C23 H23A 0.9800 . ?
C23 H23B 0.9800 . ?
C23 H23C 0.9800 . ?
C24 C29 1.385(3) . ?
C24 C25 1.392(3) . ?
C24 S2 1.770(2) . ?
C25 C26 1.384(4) . ?
C25 H25 0.9500 . ?
C26 C27 1.395(4) . ?
C26 H26 0.9500 . ?
C27 C28 1.387(4) . ?
C27 C30 1.514(4) . ?
C28 C29 1.388(4) . ?
C28 H28 0.9500 . ?
C29 H29 0.9500 . ?
C30 H30A 0.9800 . ?
C30 H30B 0.9800 . ?
C30 H30C 0.9800 . ?
N1 S1 1.619(2) . ?
N1 Rh1 2.0403(19) . ?
N2 S2 1.633(2) . ?
N2 Rh1 2.0435(19) . ?
O1 S1 1.4433(17) . ?
O2 S1 1.4440(16) . ?
O3 S2 1.4436(17) . ?
O4 S2 1.4385(17) . ?

loop_
_geom_torsion_atom_site_label_1
_geom_torsion_atom_site_label_2
_geom_torsion_atom_site_label_3
_geom_torsion_atom_site_label_4
_geom_torsion
_geom_torsion_site_symmetry_1
_geom_torsion_site_symmetry_2
_geom_torsion_site_symmetry_3
_geom_torsion_site_symmetry_4
_geom_torsion_publ_flag
C5 C1 C2 C3 3.8(2) . . . . ?
C6 C1 C2 C3 -179.4(2) . . . . ?
Rh1 C1 C2 C3 -57.71(15) . . . . ?
C5 C1 C2 C7 -171.2(2) . . . . ?
C6 C1 C2 C7 5.6(4) . . . . ?
Rh1 C1 C2 C7 127.3(2) . . . . ?
C5 C1 C2 Rh1 61.49(15) . . . . ?
C6 C1 C2 Rh1 -121.7(2) . . . . ?
C1 C2 C3 C4 -5.0(2) . . . . ?
C7 C2 C3 C4 170.1(2) . . . . ?
Rh1 C2 C3 C4 -64.80(15) . . . . ?
C1 C2 C3 C8 177.1(2) . . . . ?
C7 C2 C3 C8 -7.9(4) . . . . ?
Rh1 C2 C3 C8 117.2(2) . . . . ?
C1 C2 C3 Rh1 59.82(16) . . . . ?
C7 C2 C3 Rh1 -125.1(2) . . . . ?
C2 C3 C4 C5 4.3(2) . . . . ?
C8 C3 C4 C5 -177.8(2) . . . . ?
Rh1 C3 C4 C5 -60.87(16) . . . . ?
C2 C3 C4 C9 -172.7(2) . . . . ?
C8 C3 C4 C9 5.2(4) . . . . ?
Rh1 C3 C4 C9 122.1(2) . . . . ?
C2 C3 C4 Rh1 65.15(15) . . . . ?
C8 C3 C4 Rh1 -117.0(2) . . . . ?
C3 C4 C5 C1 -1.9(2) . . . . ?
C9 C4 C5 C1 175.0(2) . . . . ?
Rh1 C4 C5 C1 -60.27(15) . . . . ?
C3 C4 C5 C10 -176.9(2) . . . . ?
C9 C4 C5 C10 0.0(4) . . . . ?
Rh1 C4 C5 C10 124.7(2) . . . . ?
C3 C4 C5 Rh1 58.35(15) . . . . ?
C9 C4 C5 Rh1 -124.7(2) . . . . ?
C2 C1 C5 C4 -1.2(2) . . . . ?
C6 C1 C5 C4 -178.0(2) . . . . ?
Rh1 C1 C5 C4 60.40(15) . . . . ?
C2 C1 C5 C10 174.1(2) . . . . ?
C6 C1 C5 C10 -2.8(3) . . . . ?
Rh1 C1 C5 C10 -124.3(2) . . . . ?
C2 C1 C5 Rh1 -61.56(15) . . . . ?
C6 C1 C5 Rh1 121.6(2) . . . . ?
C16 C11 C12 C13 -3.7(3) . . . . ?
N1 C11 C12 C13 179.4(2) . . . . ?
C16 C11 C12 N2 174.3(2) . . . . ?
N1 C11 C12 N2 -2.5(3) . . . . ?
C11 C12 C13 C14 2.1(4) . . . . ?
N2 C12 C13 C14 -175.6(2) . . . . ?
C12 C13 C14 C15 0.8(4) . . . . ?
C13 C14 C15 C16 -2.2(4) . . . . ?
C12 C11 C16 C15 2.4(4) . . . . ?
N1 C11 C16 C15 178.9(2) . . . . ?
C14 C15 C16 C11 0.6(4) . . . . ?
C22 C17 C18 C19 -1.2(4) . . . . ?
S1 C17 C18 C19 176.58(18) . . . . ?
C17 C18 C19 C20 0.6(4) . . . . ?
C18 C19 C20 C21 0.2(4) . . . . ?
C18 C19 C20 C23 -179.1(2) . . . . ?
C19 C20 C21 C22 -0.3(4) . . . . ?
C23 C20 C21 C22 179.0(2) . . . . ?
C18 C17 C22 C21 1.1(3) . . . . ?
S1 C17 C22 C21 -176.59(18) . . . . ?
C20 C21 C22 C17 -0.4(4) . . . . ?
C29 C24 C25 C26 -0.6(4) . . . . ?
S2 C24 C25 C26 -178.6(2) . . . . ?
C24 C25 C26 C27 -0.2(4) . . . . ?
C25 C26 C27 C28 0.9(4) . . . . ?
C25 C26 C27 C30 -179.0(3) . . . . ?
C26 C27 C28 C29 -0.8(4) . . . . ?
C30 C27 C28 C29 179.0(3) . . . . ?
C25 C24 C29 C28 0.6(4) . . . . ?
S2 C24 C29 C28 178.6(2) . . . . ?
C27 C28 C29 C24 0.1(4) . . . . ?
C16 C11 N1 S1 35.8(3) . . . . ?
C12 C11 N1 S1 -147.53(17) . . . . ?
C16 C11 N1 Rh1 -158.39(19) . . . . ?
C12 C11 N1 Rh1 18.3(2) . . . . ?
C13 C12 N2 S2 -15.6(3) . . . . ?
C11 C12 N2 S2 166.53(16) . . . . ?
C13 C12 N2 Rh1 163.5(2) . . . . ?
C11 C12 N2 Rh1 -14.4(2) . . . . ?
C11 N1 Rh1 N2 -19.89(16) . . . . ?
S1 N1 Rh1 N2 144.56(15) . . . . ?
C11 N1 Rh1 C3 107.94(17) . . . . ?
S1 N1 Rh1 C3 -87.60(15) . . . . ?
C11 N1 Rh1 C4 86.9(3) . . . . ?
S1 N1 Rh1 C4 -108.6(2) . . . . ?
C11 N1 Rh1 C1 -174.77(15) . . . . ?
S1 N1 Rh1 C1 -10.32(18) . . . . ?
C11 N1 Rh1 C2 147.41(16) . . . . ?
S1 N1 Rh1 C2 -48.14(15) . . . . ?
C11 N1 Rh1 C5 -154.0(2) . . . . ?
S1 N1 Rh1 C5 10.5(3) . . . . ?
C12 N2 Rh1 N1 18.60(16) . . . . ?
S2 N2 Rh1 N1 -162.36(15) . . . . ?
C12 N2 Rh1 C3 -100.43(17) . . . . ?
S2 N2 Rh1 C3 78.60(17) . . . . ?
C12 N2 Rh1 C4 -138.95(16) . . . . ?
S2 N2 Rh1 C4 40.08(16) . . . . ?
C12 N2 Rh1 C1 151.58(17) . . . . ?
S2 N2 Rh1 C1 -29.4(3) . . . . ?
C12 N2 Rh1 C2 -86.4(4) . . . . ?
S2 N2 Rh1 C2 92.7(4) . . . . ?
C12 N2 Rh1 C5 -179.05(15) . . . . ?
S2 N2 Rh1 C5 -0.02(17) . . . . ?
C2 C3 Rh1 N1 76.31(15) . . . . ?
C4 C3 Rh1 N1 -167.63(12) . . . . ?
C8 C3 Rh1 N1 -44.3(2) . . . . ?
C2 C3 Rh1 N2 175.15(12) . . . . ?
C4 C3 Rh1 N2 -68.80(16) . . . . ?
C8 C3 Rh1 N2 54.5(2) . . . . ?
C2 C3 Rh1 C4 -116.06(19) . . . . ?
C8 C3 Rh1 C4 123.3(3) . . . . ?
C2 C3 Rh1 C1 -36.33(13) . . . . ?
C4 C3 Rh1 C1 79.73(14) . . . . ?
C8 C3 Rh1 C1 -157.0(2) . . . . ?
C4 C3 Rh1 C2 116.06(19) . . . . ?
C8 C3 Rh1 C2 -120.6(3) . . . . ?
C2 C3 Rh1 C5 -79.41(14) . . . . ?
C4 C3 Rh1 C5 36.64(13) . . . . ?
C8 C3 Rh1 C5 160.0(2) . . . . ?
C5 C4 Rh1 N1 147.72(19) . . . . ?
C3 C4 Rh1 N1 29.2(3) . . . . ?
C9 C4 Rh1 N1 -88.8(3) . . . . ?
C5 C4 Rh1 N2 -111.26(14) . . . . ?
C3 C4 Rh1 N2 130.17(13) . . . . ?
C9 C4 Rh1 N2 12.2(2) . . . . ?
C5 C4 Rh1 C3 118.56(19) . . . . ?
C9 C4 Rh1 C3 -118.0(3) . . . . ?
C5 C4 Rh1 C1 37.68(13) . . . . ?
C3 C4 Rh1 C1 -80.89(14) . . . . ?
C9 C4 Rh1 C1 161.2(2) . . . . ?
C5 C4 Rh1 C2 79.83(14) . . . . ?
C3 C4 Rh1 C2 -38.73(13) . . . . ?
C9 C4 Rh1 C2 -156.7(2) . . . . ?
C3 C4 Rh1 C5 -118.56(19) . . . . ?
C9 C4 Rh1 C5 123.5(3) . . . . ?
C2 C1 Rh1 N1 -74.07(16) . . . . ?
C5 C1 Rh1 N1 167.71(13) . . . . ?
C6 C1 Rh1 N1 48.5(2) . . . . ?
C2 C1 Rh1 N2 162.40(15) . . . . ?
C5 C1 Rh1 N2 44.2(2) . . . . ?
C6 C1 Rh1 N2 -75.1(3) . . . . ?
C2 C1 Rh1 C3 37.43(14) . . . . ?
C5 C1 Rh1 C3 -80.78(15) . . . . ?
C6 C1 Rh1 C3 160.0(2) . . . . ?
C2 C1 Rh1 C4 81.32(15) . . . . ?
C5 C1 Rh1 C4 -36.89(13) . . . . ?
C6 C1 Rh1 C4 -156.1(2) . . . . ?
C5 C1 Rh1 C2 -118.2(2) . . . . ?
C6 C1 Rh1 C2 122.5(3) . . . . ?
C2 C1 Rh1 C5 118.2(2) . . . . ?
C6 C1 Rh1 C5 -119.3(3) . . . . ?
C1 C2 Rh1 N1 121.28(14) . . . . ?
C3 C2 Rh1 N1 -119.49(14) . . . . ?
C7 C2 Rh1 N1 -1.3(2) . . . . ?
C1 C2 Rh1 N2 -136.7(3) . . . . ?
C3 C2 Rh1 N2 -17.5(4) . . . . ?
C7 C2 Rh1 N2 100.7(4) . . . . ?
C1 C2 Rh1 C3 -119.2(2) . . . . ?
C7 C2 Rh1 C3 118.2(3) . . . . ?
C1 C2 Rh1 C4 -80.12(15) . . . . ?
C3 C2 Rh1 C4 39.11(14) . . . . ?
C7 C2 Rh1 C4 157.3(3) . . . . ?
C3 C2 Rh1 C1 119.2(2) . . . . ?
C7 C2 Rh1 C1 -122.6(3) . . . . ?
C1 C2 Rh1 C5 -37.83(13) . . . . ?
C3 C2 Rh1 C5 81.40(15) . . . . ?
C7 C2 Rh1 C5 -160.4(3) . . . . ?
C4 C5 Rh1 N1 -147.4(2) . . . . ?
C1 C5 Rh1 N1 -29.0(3) . . . . ?
C10 C5 Rh1 N1 88.8(3) . . . . ?
C4 C5 Rh1 N2 84.44(15) . . . . ?
C1 C5 Rh1 N2 -157.12(13) . . . . ?
C10 C5 Rh1 N2 -39.3(2) . . . . ?
C4 C5 Rh1 C3 -38.03(14) . . . . ?
C1 C5 Rh1 C3 80.41(15) . . . . ?
C10 C5 Rh1 C3 -161.8(2) . . . . ?
C1 C5 Rh1 C4 118.4(2) . . . . ?
C10 C5 Rh1 C4 -123.8(3) . . . . ?
C4 C5 Rh1 C1 -118.4(2) . . . . ?
C10 C5 Rh1 C1 117.8(3) . . . . ?
C4 C5 Rh1 C2 -81.49(15) . . . . ?
C1 C5 Rh1 C2 36.95(13) . . . . ?
C10 C5 Rh1 C2 154.7(2) . . . . ?
C11 N1 S1 O1 37.6(2) . . . . ?
Rh1 N1 S1 O1 -126.31(13) . . . . ?
C11 N1 S1 O2 166.74(17) . . . . ?
Rh1 N1 S1 O2 2.82(16) . . . . ?
C11 N1 S1 C17 -78.41(19) . . . . ?
Rh1 N1 S1 C17 117.67(14) . . . . ?
C22 C17 S1 O1 -141.69(19) . . . . ?
C18 C17 S1 O1 40.6(2) . . . . ?
C22 C17 S1 O2 92.6(2) . . . . ?
C18 C17 S1 O2 -85.15(19) . . . . ?
C22 C17 S1 N1 -22.8(2) . . . . ?
C18 C17 S1 N1 159.49(18) . . . . ?
C12 N2 S2 O4 -174.84(17) . . . . ?
Rh1 N2 S2 O4 6.16(17) . . . . ?
C12 N2 S2 O3 55.4(2) . . . . ?
Rh1 N2 S2 O3 -123.59(13) . . . . ?
C12 N2 S2 C24 -60.7(2) . . . . ?
Rh1 N2 S2 C24 120.27(14) . . . . ?
C29 C24 S2 O4 -129.0(2) . . . . ?
C25 C24 S2 O4 49.1(2) . . . . ?
C29 C24 S2 O3 -1.7(2) . . . . ?
C25 C24 S2 O3 176.35(19) . . . . ?
C29 C24 S2 N2 117.6(2) . . . . ?
C25 C24 S2 N2 -64.3(2) . . . . ?
